data_4064136
loop_
_publ_author_name
'Fulmer, Gregory R.'
'Kaminsky, Werner'
'Kemp, Richard A.'
'Goldberg, Karen I.'

_publ_section_title
;
 Syntheses and Characterization of Palladium Complexes with a Hemilabile
 &#x201C;PCO&#x201D; Pincer Ligand
;
_journal_issue 6
_journal_name_full Organometallics
_journal_page_first 1627
_journal_paper_doi 10.1021/om101150y
_journal_volume 30
_journal_year 2011
_chemical_formula_moiety 'C34 H58 Cl4 O2 P2 Pd2, 2(C7 H8)'
_chemical_formula_sum 'C48 H74 Cl4 O2 P2 Pd2'
_chemical_formula_weight 1099.61
_chemical_name_common '[(tBuPCO)u-PdCl(u-Cl)]2'
_chemical_name_systematic (3)
_space_group_IT_number 14
_symmetry_cell_setting monoclinic
_symmetry_Int_Tables_number 14
_symmetry_space_group_name_Hall '-P 2ybc'
_symmetry_space_group_name_H-M 'P 1 21/c 1'
_atom_sites_solution_hydrogens geom
_atom_sites_solution_primary direct
_atom_sites_solution_secondary difmap
_audit_creation_method SHELXL-97
_cell_angle_alpha 90.00
_cell_angle_beta 94.9595(9)
_cell_angle_gamma 90.00
_cell_formula_units_Z 2
_cell_length_a 8.3425(2)
_cell_length_b 18.9197(5)
_cell_length_c 15.7363(5)
_cell_measurement_reflns_used 580
_cell_measurement_temperature 130(2)
_cell_measurement_theta_max 20
_cell_measurement_theta_min 3
_cell_volume 2474.48(12)
_computing_cell_refinement 'HKL Scalepack (Otwinowski & Minor 1997)'
_computing_data_collection KappaCCD
_computing_data_reduction 'HKL Scalepack (Otwinowski & Minor 1997)'
_computing_molecular_graphics 'maXus, Zortep'
_computing_publication_material 'SHELXL-97 (Sheldrick, 1997)'
_computing_structure_refinement 'SHELXL-97 (Sheldrick, 1997)'
_computing_structure_solution SIR97
_diffrn_ambient_temperature 130(2)
_diffrn_measured_fraction_theta_full 1.000
_diffrn_measured_fraction_theta_max 0.977
_diffrn_measurement_device_type 'Nonius KappaCCD'
_diffrn_measurement_method '\f and \w scans'
_diffrn_radiation_monochromator graphite
_diffrn_radiation_source 'fine-focus sealed tube'
_diffrn_radiation_type MoK\a
_diffrn_radiation_wavelength 0.71073
_diffrn_reflns_av_R_equivalents 0.0401
_diffrn_reflns_av_sigmaI/netI 0.0606
_diffrn_reflns_limit_h_max 11
_diffrn_reflns_limit_h_min -11
_diffrn_reflns_limit_k_max 25
_diffrn_reflns_limit_k_min -23
_diffrn_reflns_limit_l_max 20
_diffrn_reflns_limit_l_min -20
_diffrn_reflns_number 11029
_diffrn_reflns_theta_full 25.00
_diffrn_reflns_theta_max 28.32
_diffrn_reflns_theta_min 2.15
_exptl_absorpt_coefficient_mu 1.044
_exptl_absorpt_correction_T_max 0.7877
_exptl_absorpt_correction_T_min 0.7448
_exptl_absorpt_correction_type multi-scan
_exptl_absorpt_process_details HKL2008
_exptl_crystal_colour yellow-brown
_exptl_crystal_density_diffrn 1.476
_exptl_crystal_density_method 'not measured'
_exptl_crystal_description prism
_exptl_crystal_F_000 1136
_exptl_crystal_size_max 0.30
_exptl_crystal_size_mid 0.26
_exptl_crystal_size_min 0.24
_refine_diff_density_max 0.861
_refine_diff_density_min -0.531
_refine_diff_density_rms 0.066
_refine_ls_extinction_method none
_refine_ls_goodness_of_fit_ref 1.042
_refine_ls_hydrogen_treatment constr
_refine_ls_matrix_type full
_refine_ls_number_parameters 272
_refine_ls_number_reflns 6009
_refine_ls_number_restraints 0
_refine_ls_restrained_S_all 1.042
_refine_ls_R_factor_all 0.0569
_refine_ls_R_factor_gt 0.0355
_refine_ls_shift/su_max 0.018
_refine_ls_shift/su_mean 0.001
_refine_ls_structure_factor_coef Fsqd
_refine_ls_weighting_details 'calc w=1/[\s^2^(Fo^2^)+(0.0395P)^2^+0.0000P] where P=(Fo^2^+2Fc^2^)/3'
_refine_ls_weighting_scheme calc
_refine_ls_wR_factor_gt 0.0797
_refine_ls_wR_factor_ref 0.0873
_reflns_number_gt 4483
_reflns_number_total 6009
_reflns_threshold_expression >2sigma(I)
_cod_data_source_file om101150y_si_002.cif
_cod_data_source_block (3)
_cod_depositor_comments
;
The following automatic conversions were performed:

'_symmetry_cell_setting' value 'Monoclinic' changed to 'monoclinic'
according to /home/saulius/struct/CIF-dictionaries/cif_core.dic
dictionary named 'cif_core.dic' version 2.4.1 from 2010-06-29.

Automatic conversion script
Id: cif_fix_values 1715 2011-07-08 13:25:40Z adriana 
;
_cod_original_sg_symbol_H-M 'P 21/c'
_cod_database_code 4064136

loop_
_symmetry_equiv_pos_as_xyz
'x, y, z'
'-x, y+1/2, -z+1/2'
'-x, -y, -z'
'x, -y-1/2, z-1/2'

loop_
_atom_site_label
_atom_site_type_symbol
_atom_site_fract_x
_atom_site_fract_y
_atom_site_fract_z
_atom_site_U_iso_or_equiv
_atom_site_adp_type
_atom_site_occupancy
_atom_site_symmetry_multiplicity
_atom_site_calc_flag
_atom_site_refinement_flags
Pd1 Pd 0.54982(2) 0.411591(10) -0.027009(13) 0.0274(3) Uani 1 1 d .
Cl1 Cl 0.68679(7) 0.51533(4) 0.00979(5) 0.0343(3) Uani 1 1 d .
Cl2 Cl 0.37777(7) 0.32048(4) -0.06361(5) 0.0377(3) Uani 1 1 d .
P1 P 0.77636(8) 0.35029(4) -0.05099(4) 0.0274(3) Uani 1 1 d .
O1 O 1.4473(3) 0.37745(18) 0.2897(2) 0.0820(9) Uani 1 1 d .
C1 C 0.9584(3) 0.38962(15) 0.00512(17) 0.0297(6) Uani 1 1 d .
H1A H 1.0522 0.3709 -0.0221 0.036 Uiso 1 1 calc R
H1B H 0.9543 0.4411 -0.0061 0.036 Uiso 1 1 calc R
C2 C 0.9926(3) 0.37986(14) 0.10042(17) 0.0310(7) Uani 1 1 d .
C3 C 0.8846(3) 0.39891(15) 0.15840(19) 0.0363(7) Uani 1 1 d .
H3 H 0.7816 0.4166 0.1384 0.044 Uiso 1 1 calc R
C4 C 0.9253(4) 0.39234(16) 0.24536(19) 0.0420(8) Uani 1 1 d .
H4 H 0.8500 0.4052 0.2846 0.050 Uiso 1 1 calc R
C5 C 1.0751(4) 0.36713(17) 0.2750(2) 0.0448(8) Uani 1 1 d .
H5 H 1.1025 0.3629 0.3347 0.054 Uiso 1 1 calc R
C6 C 1.1855(4) 0.34795(16) 0.2186(2) 0.0415(8) Uani 1 1 d .
C7 C 1.1427(3) 0.35484(15) 0.13143(19) 0.0358(7) Uani 1 1 d .
H7 H 1.2182 0.3421 0.0923 0.043 Uiso 1 1 calc R
C8 C 1.3521(4) 0.32273(18) 0.2505(2) 0.0566(10) Uani 1 1 d .
H8A H 1.3425 0.2840 0.2920 0.068 Uiso 1 1 calc R
H8B H 1.4063 0.3035 0.2019 0.068 Uiso 1 1 calc R
C9 C 1.4873(4) 0.4244(2) 0.2391(3) 0.0721(13) Uani 1 1 d .
H9A H 1.5727 0.4537 0.2675 0.086 Uiso 1 1 calc R
H9B H 1.3938 0.4541 0.2217 0.086 Uiso 1 1 calc R
H9C H 1.5265 0.4021 0.1887 0.086 Uiso 1 1 calc R
C10 C 0.8109(3) 0.36552(14) -0.16561(17) 0.0309(7) Uani 1 1 d .
C11 C 0.9414(3) 0.31798(16) -0.19825(18) 0.0379(7) Uani 1 1 d .
H11A H 0.9587 0.3312 -0.2570 0.046 Uiso 1 1 calc R
H11B H 0.9069 0.2685 -0.1967 0.046 Uiso 1 1 calc R
H11C H 1.0419 0.3239 -0.1619 0.046 Uiso 1 1 calc R
C12 C 0.8656(3) 0.44291(15) -0.17473(19) 0.0382(7) Uani 1 1 d .
H12A H 0.8668 0.4547 -0.2353 0.046 Uiso 1 1 calc R
H12B H 0.9740 0.4488 -0.1462 0.046 Uiso 1 1 calc R
H12C H 0.7909 0.4744 -0.1484 0.046 Uiso 1 1 calc R
C13 C 0.6523(3) 0.35509(17) -0.22216(18) 0.0401(8) Uani 1 1 d .
H13A H 0.6707 0.3641 -0.2819 0.048 Uiso 1 1 calc R
H13B H 0.5711 0.3881 -0.2043 0.048 Uiso 1 1 calc R
H13C H 0.6144 0.3065 -0.2162 0.048 Uiso 1 1 calc R
C14 C 0.7837(3) 0.25377(14) -0.02050(17) 0.0323(7) Uani 1 1 d .
C15 C 0.9588(3) 0.22692(15) -0.0107(2) 0.0371(7) Uani 1 1 d .
H15A H 0.9595 0.1760 0.0006 0.044 Uiso 1 1 calc R
H15B H 1.0183 0.2515 0.0370 0.044 Uiso 1 1 calc R
H15C H 1.0099 0.2363 -0.0633 0.044 Uiso 1 1 calc R
C16 C 0.7119(3) 0.24658(15) 0.06573(18) 0.0377(7) Uani 1 1 d .
H16A H 0.7081 0.1965 0.0815 0.045 Uiso 1 1 calc R
H16B H 0.6027 0.2661 0.0612 0.045 Uiso 1 1 calc R
H16C H 0.7790 0.2725 0.1095 0.045 Uiso 1 1 calc R
C17 C 0.6875(3) 0.20728(15) -0.08628(19) 0.0368(7) Uani 1 1 d .
H17A H 0.6853 0.1586 -0.0651 0.044 Uiso 1 1 calc R
H17B H 0.7384 0.2082 -0.1401 0.044 Uiso 1 1 calc R
H17C H 0.5773 0.2253 -0.0958 0.044 Uiso 1 1 calc R
C18 C 0.2602(4) 0.03654(19) 0.0044(2) 0.0500(9) Uani 1 1 d .
C19 C 0.1931(4) 0.01504(19) 0.0767(2) 0.0577(10) Uani 1 1 d .
H19 H 0.1466 -0.0307 0.0784 0.069 Uiso 1 1 calc R
C20 C 0.1916(4) 0.0586(2) 0.1475(2) 0.0599(10) Uani 1 1 d .
H20 H 0.1453 0.0427 0.1971 0.072 Uiso 1 1 calc R
C21 C 0.2579(4) 0.1254(2) 0.1453(2) 0.0553(9) Uani 1 1 d .
H21 H 0.2588 0.1554 0.1937 0.066 Uiso 1 1 calc R
C22 C 0.3223(4) 0.1481(2) 0.0733(2) 0.0547(9) Uani 1 1 d .
H22 H 0.3657 0.1944 0.0712 0.066 Uiso 1 1 calc R
C23 C 0.3246(4) 0.1036(2) 0.0030(2) 0.0533(9) Uani 1 1 d .
H23 H 0.3710 0.1196 -0.0466 0.064 Uiso 1 1 calc R
C24 C 0.2662(5) -0.0122(2) -0.0720(2) 0.0633(10) Uani 1 1 d .
H24A H 0.1703 -0.0424 -0.0769 0.076 Uiso 1 1 calc R
H24B H 0.3627 -0.0418 -0.0644 0.076 Uiso 1 1 calc R
H24C H 0.2693 0.0161 -0.1240 0.076 Uiso 1 1 calc R

loop_
_atom_site_aniso_label
_atom_site_aniso_U_11
_atom_site_aniso_U_22
_atom_site_aniso_U_33
_atom_site_aniso_U_23
_atom_site_aniso_U_13
_atom_site_aniso_U_12
Pd1 0.0234(3) 0.0272(3) 0.0319(3) -0.00158(9) 0.00353(8) -0.00053(8)
Cl1 0.0253(4) 0.0291(5) 0.0486(5) -0.0044(3) 0.0042(3) -0.0002(3)
Cl2 0.0276(4) 0.0335(5) 0.0523(5) -0.0093(3) 0.0048(3) -0.0038(3)
P1 0.0255(4) 0.0277(5) 0.0292(5) -0.0012(3) 0.0025(3) 0.0004(3)
O1 0.0713(18) 0.090(2) 0.079(2) -0.0035(18) -0.0233(16) 0.0147(17)
C1 0.0270(13) 0.0289(14) 0.0327(15) -0.0020(11) 0.0001(10) 0.0002(11)
C2 0.0346(14) 0.0254(14) 0.0328(15) -0.0030(12) 0.0012(11) -0.0046(11)
C3 0.0349(15) 0.0360(17) 0.0377(17) -0.0039(13) 0.0018(12) -0.0022(12)
C4 0.0536(19) 0.0385(17) 0.0349(17) -0.0033(13) 0.0106(13) -0.0088(14)
C5 0.060(2) 0.0401(18) 0.0333(17) 0.0055(14) -0.0032(14) -0.0120(15)
C6 0.0491(18) 0.0332(16) 0.0402(18) 0.0030(13) -0.0069(14) -0.0011(14)
C7 0.0358(15) 0.0321(16) 0.0395(17) -0.0029(13) 0.0032(12) -0.0033(12)
C8 0.061(2) 0.047(2) 0.057(2) -0.0021(17) -0.0247(17) 0.0056(17)
C9 0.0216(16) 0.110(4) 0.084(3) 0.028(3) 0.0019(16) -0.0047(18)
C10 0.0309(14) 0.0338(15) 0.0281(15) 0.0005(12) 0.0030(10) 0.0006(11)
C11 0.0359(15) 0.0418(17) 0.0373(17) -0.0019(13) 0.0094(12) 0.0004(13)
C12 0.0448(16) 0.0378(17) 0.0328(16) 0.0033(13) 0.0075(12) -0.0006(13)
C13 0.0393(16) 0.0493(19) 0.0305(16) -0.0009(14) -0.0032(12) 0.0008(14)
C14 0.0314(14) 0.0289(15) 0.0364(16) -0.0011(12) 0.0021(11) -0.0008(11)
C15 0.0359(15) 0.0289(15) 0.0453(18) 0.0004(13) -0.0030(12) 0.0031(12)
C16 0.0417(16) 0.0318(16) 0.0393(17) 0.0045(13) 0.0027(12) -0.0054(12)
C17 0.0352(15) 0.0295(15) 0.0455(18) -0.0043(13) 0.0029(12) -0.0019(12)
C18 0.0451(18) 0.054(2) 0.050(2) 0.0072(17) 0.0021(14) 0.0104(16)
C19 0.070(2) 0.046(2) 0.058(2) 0.0086(18) 0.0099(18) 0.0009(17)
C20 0.072(2) 0.054(2) 0.055(2) 0.0057(19) 0.0182(18) 0.0053(19)
C21 0.0449(18) 0.058(2) 0.063(2) -0.0027(19) 0.0048(16) 0.0002(17)
C22 0.0407(18) 0.053(2) 0.070(3) 0.0047(19) 0.0021(16) -0.0078(15)
C23 0.0404(18) 0.068(3) 0.051(2) 0.0110(18) 0.0016(14) -0.0037(16)
C24 0.068(2) 0.067(3) 0.054(2) 0.0049(19) 0.0024(18) 0.011(2)

loop_
_atom_type_symbol
_atom_type_description
_atom_type_scat_dispersion_real
_atom_type_scat_dispersion_imag
_atom_type_scat_source
C C 0.0033 0.0016 'International Tables Vol C Tables 4.2.6.8 and 6.1.1.4'
H H 0.0000 0.0000 'International Tables Vol C Tables 4.2.6.8 and 6.1.1.4'
O O 0.0106 0.0060 'International Tables Vol C Tables 4.2.6.8 and 6.1.1.4'
Cl Cl 0.1484 0.1585 'International Tables Vol C Tables 4.2.6.8 and 6.1.1.4'
P P 0.1023 0.0942 'International Tables Vol C Tables 4.2.6.8 and 6.1.1.4'
Pd Pd -0.9988 1.0072 'International Tables Vol C Tables 4.2.6.8 and 6.1.1.4'

loop_
_geom_angle_atom_site_label_1
_geom_angle_atom_site_label_2
_geom_angle_atom_site_label_3
_geom_angle
_geom_angle_site_symmetry_3
P1 Pd1 Cl2 94.95(2) .
P1 Pd1 Cl1 94.27(2) .
Cl2 Pd1 Cl1 170.62(2) .
P1 Pd1 Cl1 175.24(3) 3_665
Cl2 Pd1 Cl1 87.65(2) 3_665
Cl1 Pd1 Cl1 83.04(2) 3_665
Pd1 Cl1 Pd1 96.96(2) 3_665
C1 P1 C10 102.12(12) .
C1 P1 C14 105.13(12) .
C10 P1 C14 112.90(12) .
C1 P1 Pd1 112.07(9) .
C10 P1 Pd1 106.27(8) .
C14 P1 Pd1 117.39(9) .
C9 O1 C8 114.3(3) .
C2 C1 P1 120.12(19) .
C2 C1 H1A 107.3 .
P1 C1 H1A 107.3 .
C2 C1 H1B 107.3 .
P1 C1 H1B 107.3 .
H1A C1 H1B 106.9 .
C3 C2 C7 118.4(3) .
C3 C2 C1 122.9(2) .
C7 C2 C1 118.5(2) .
C2 C3 C4 120.6(3) .
C2 C3 H3 119.7 .
C4 C3 H3 119.7 .
C5 C4 C3 120.1(3) .
C5 C4 H4 119.9 .
C3 C4 H4 119.9 .
C4 C5 C6 120.5(3) .
C4 C5 H5 119.7 .
C6 C5 H5 119.7 .
C5 C6 C7 118.7(3) .
C5 C6 C8 120.9(3) .
C7 C6 C8 120.4(3) .
C2 C7 C6 121.6(3) .
C2 C7 H7 119.2 .
C6 C7 H7 119.2 .
O1 C8 C6 112.3(3) .
O1 C8 H8A 109.1 .
C6 C8 H8A 109.1 .
O1 C8 H8B 109.1 .
C6 C8 H8B 109.1 .
H8A C8 H8B 107.9 .
O1 C9 H9A 109.5 .
O1 C9 H9B 109.5 .
H9A C9 H9B 109.5 .
O1 C9 H9C 109.5 .
H9A C9 H9C 109.5 .
H9B C9 H9C 109.5 .
C11 C10 C13 109.3(2) .
C11 C10 C12 107.5(2) .
C13 C10 C12 108.3(2) .
C11 C10 P1 113.87(19) .
C13 C10 P1 109.91(18) .
C12 C10 P1 107.86(18) .
C10 C11 H11A 109.5 .
C10 C11 H11B 109.5 .
H11A C11 H11B 109.5 .
C10 C11 H11C 109.5 .
H11A C11 H11C 109.5 .
H11B C11 H11C 109.5 .
C10 C12 H12A 109.5 .
C10 C12 H12B 109.5 .
H12A C12 H12B 109.5 .
C10 C12 H12C 109.5 .
H12A C12 H12C 109.5 .
H12B C12 H12C 109.5 .
C10 C13 H13A 109.5 .
C10 C13 H13B 109.5 .
H13A C13 H13B 109.5 .
C10 C13 H13C 109.5 .
H13A C13 H13C 109.5 .
H13B C13 H13C 109.5 .
C17 C14 C16 108.9(2) .
C17 C14 C15 108.4(2) .
C16 C14 C15 108.7(2) .
C17 C14 P1 112.34(19) .
C16 C14 P1 107.67(18) .
C15 C14 P1 110.74(18) .
C14 C15 H15A 109.5 .
C14 C15 H15B 109.5 .
H15A C15 H15B 109.5 .
C14 C15 H15C 109.5 .
H15A C15 H15C 109.5 .
H15B C15 H15C 109.5 .
C14 C16 H16A 109.5 .
C14 C16 H16B 109.5 .
H16A C16 H16B 109.5 .
C14 C16 H16C 109.5 .
H16A C16 H16C 109.5 .
H16B C16 H16C 109.5 .
C14 C17 H17A 109.5 .
C14 C17 H17B 109.5 .
H17A C17 H17B 109.5 .
C14 C17 H17C 109.5 .
H17A C17 H17C 109.5 .
H17B C17 H17C 109.5 .
C19 C18 C23 118.2(3) .
C19 C18 C24 121.3(3) .
C23 C18 C24 120.5(3) .
C18 C19 C20 121.5(4) .
C18 C19 H19 119.3 .
C20 C19 H19 119.3 .
C21 C20 C19 119.5(4) .
C21 C20 H20 120.2 .
C19 C20 H20 120.2 .
C22 C21 C20 119.7(4) .
C22 C21 H21 120.1 .
C20 C21 H21 120.1 .
C21 C22 C23 120.2(3) .
C21 C22 H22 119.9 .
C23 C22 H22 119.9 .
C18 C23 C22 120.8(3) .
C18 C23 H23 119.6 .
C22 C23 H23 119.6 .
C18 C24 H24A 109.5 .
C18 C24 H24B 109.5 .
H24A C24 H24B 109.5 .
C18 C24 H24C 109.5 .
H24A C24 H24C 109.5 .
H24B C24 H24C 109.5 .

loop_
_geom_bond_atom_site_label_1
_geom_bond_atom_site_label_2
_geom_bond_distance
_geom_bond_site_symmetry_2
Pd1 P1 2.2765(7) .
Pd1 Cl2 2.2849(7) .
Pd1 Cl1 2.3192(7) .
Pd1 Cl1 2.4442(6) 3_665
Cl1 Pd1 2.4442(6) 3_665
P1 C1 1.846(2) .
P1 C10 1.873(3) .
P1 C14 1.888(3) .
O1 C9 1.257(5) .
O1 C8 1.414(4) .
C1 C2 1.514(4) .
C1 H1A 0.9900 .
C1 H1B 0.9900 .
C2 C3 1.384(4) .
C2 C7 1.388(4) .
C3 C4 1.387(4) .
C3 H3 0.9500 .
C4 C5 1.381(4) .
C4 H4 0.9500 .
C5 C6 1.382(4) .
C5 H5 0.9500 .
C6 C7 1.393(4) .
C6 C8 1.513(4) .
C7 H7 0.9500 .
C8 H8A 0.9900 .
C8 H8B 0.9900 .
C9 H9A 0.9800 .
C9 H9B 0.9800 .
C9 H9C 0.9800 .
C10 C11 1.535(4) .
C10 C13 1.542(3) .
C10 C12 1.544(4) .
C11 H11A 0.9800 .
C11 H11B 0.9800 .
C11 H11C 0.9800 .
C12 H12A 0.9800 .
C12 H12B 0.9800 .
C12 H12C 0.9800 .
C13 H13A 0.9800 .
C13 H13B 0.9800 .
C13 H13C 0.9800 .
C14 C17 1.532(4) .
C14 C16 1.536(4) .
C14 C15 1.541(3) .
C15 H15A 0.9800 .
C15 H15B 0.9800 .
C15 H15C 0.9800 .
C16 H16A 0.9800 .
C16 H16B 0.9800 .
C16 H16C 0.9800 .
C17 H17A 0.9800 .
C17 H17B 0.9800 .
C17 H17C 0.9800 .
C18 C19 1.373(5) .
C18 C23 1.379(5) .
C18 C24 1.519(5) .
C19 C20 1.386(5) .
C19 H19 0.9500 .
C20 C21 1.381(5) .
C20 H20 0.9500 .
C21 C22 1.364(5) .
C21 H21 0.9500 .
C22 C23 1.392(5) .
C22 H22 0.9500 .
C23 H23 0.9500 .
C24 H24A 0.9800 .
C24 H24B 0.9800 .
C24 H24C 0.9800 .
